data_7005483
loop_
_publ_author_name
'Seredyuk, Maksym'
'Haukka, Matti'
'Fritsky, Igor O.'
'Koz\/lowski, Henryk'
'Kr\"amer, Roland'
'Pavlenko, Vadim A.'
'G\"utlich, Philipp'

_publ_section_title
;
 Bis(3,5-dimethyl-1H-pyrazolyl)selenide--a new bidentate bent connector
 for preparation of 1D and 2D co-ordination polymers.
;
_journal_issue 29
_journal_name_full 'Dalton transactions (Cambridge, England : 2003)'
_journal_page_first 3183
_journal_page_last 3194
_journal_paper_doi 10.1039/b702574b
_journal_year 2007
_chemical_formula_moiety 'C10 H14 Cl2 Hg N4 Se, C2 H6 O S'
_chemical_formula_sum 'C12 H20 Cl2 Hg N4 O S Se'
_chemical_formula_weight 618.83
_chemical_name_common
;
catena-((mu-cis-bis(3,5-dimethyl-1H-
pyrazolyl)selenide)mercury(ii)) dichloride methylsulfoxide solvate
;
_chemical_name_systematic
;
catena-{[mu-cis-bis(3,5-dimethyl-1H-pyrazolyl)selenide]mercury(II)} dichloride
methylsulfoxide solvate
;
_space_group_IT_number 62
_symmetry_cell_setting orthorhombic
_symmetry_space_group_name_Hall '-P 2ac 2n'
_symmetry_space_group_name_H-M 'P n m a'
_atom_sites_solution_hydrogens geom
_atom_sites_solution_primary direct
_atom_sites_solution_secondary difmap
_audit_creation_method SHELXL-97
_cell_angle_alpha 90.00
_cell_angle_beta 90.00
_cell_angle_gamma 90.00
_cell_formula_units_Z 4
_cell_length_a 21.0616(14)
_cell_length_b 10.2915(6)
_cell_length_c 8.7973(5)
_cell_measurement_temperature 120(2)
_cell_volume 1906.9(2)
_computing_cell_refinement 'Denzo/Scalepack (Otwinowski & Minor, 1997)'
_computing_data_collection 'Collect (Nonius BV, 1997-2000)'
_computing_data_reduction 'Denzo/Scalepack (Otwinowski & Minor, 1997)'
_computing_molecular_graphics 'Diamond v.3.0d (Crystal Impact GbR, 2005)'
_computing_publication_material 'SHELXL-97 (Sheldrick, 1997)'
_computing_structure_refinement 'SHELXL-97 (Sheldrick, 1997)'
_computing_structure_solution 'SIR2002 (Burla et al., 2003)'
_diffrn_ambient_temperature 120(2)
_diffrn_detector_area_resol_mean 9
_diffrn_measured_fraction_theta_full 0.996
_diffrn_measured_fraction_theta_max 0.960
_diffrn_measurement_device '95mm CCD camera on \k-goniostat'
_diffrn_measurement_device_type KappaCCD
_diffrn_measurement_method '\f scans and \w scans with \k offset'
_diffrn_radiation_monochromator 'horizontally mounted graphite crystal'
_diffrn_radiation_source 'fine-focus sealed tube'
_diffrn_radiation_type MoK\a
_diffrn_radiation_wavelength 0.71073
_diffrn_reflns_av_R_equivalents 0.0420
_diffrn_reflns_av_sigmaI/netI 0.0274
_diffrn_reflns_limit_h_max 25
_diffrn_reflns_limit_h_min -25
_diffrn_reflns_limit_k_max 10
_diffrn_reflns_limit_k_min -12
_diffrn_reflns_limit_l_max 9
_diffrn_reflns_limit_l_min -9
_diffrn_reflns_number 14028
_diffrn_reflns_theta_full 25.00
_diffrn_reflns_theta_max 25.00
_diffrn_reflns_theta_min 1.93
_exptl_absorpt_coefficient_mu 10.375
_exptl_absorpt_correction_T_max 0.6647
_exptl_absorpt_correction_T_min 0.2940
_exptl_absorpt_correction_type multi-scan
_exptl_absorpt_process_details 'Xprep in Shelxtl v.6.14-1 (Sheldrick, 2005)'
_exptl_crystal_colour colorless
_exptl_crystal_density_diffrn 2.156
_exptl_crystal_density_method 'not measured'
_exptl_crystal_description block
_exptl_crystal_F_000 1168
_exptl_crystal_size_max 0.27
_exptl_crystal_size_mid 0.10
_exptl_crystal_size_min 0.04
_refine_diff_density_max 1.375
_refine_diff_density_min -1.071
_refine_diff_density_rms 0.134
_refine_ls_extinction_method none
_refine_ls_goodness_of_fit_ref 1.108
_refine_ls_hydrogen_treatment mixed
_refine_ls_matrix_type full
_refine_ls_number_parameters 116
_refine_ls_number_reflns 1713
_refine_ls_number_restraints 0
_refine_ls_restrained_S_all 1.108
_refine_ls_R_factor_all 0.0346
_refine_ls_R_factor_gt 0.0267
_refine_ls_shift/su_max 0.001
_refine_ls_shift/su_mean 0.000
_refine_ls_structure_factor_coef Fsqd
_refine_ls_weighting_details 'calc w=1/[\s^2^(Fo^2^)+(0.0182P)^2^+6.2698P] where P=(Fo^2^+2Fc^2^)/3'
_refine_ls_weighting_scheme calc
_refine_ls_wR_factor_gt 0.0509
_refine_ls_wR_factor_ref 0.0534
_reflns_number_gt 1516
_reflns_number_total 1713
_reflns_threshold_expression >2sigma(I)
_cod_data_source_file b702574b.txt
_cod_data_source_block 1
_cod_database_code 7005483

loop_
_symmetry_equiv_pos_as_xyz
'x, y, z'
'-x+1/2, -y, z+1/2'
'x+1/2, -y+1/2, -z+1/2'
'-x, y+1/2, -z'
'-x, -y, -z'
'x-1/2, y, -z-1/2'
'-x-1/2, y-1/2, z-1/2'
'x, -y-1/2, z'

loop_
_atom_site_label
_atom_site_type_symbol
_atom_site_fract_x
_atom_site_fract_y
_atom_site_fract_z
_atom_site_U_iso_or_equiv
_atom_site_adp_type
_atom_site_occupancy
_atom_site_symmetry_multiplicity
_atom_site_calc_flag
_atom_site_refinement_flags
_atom_site_disorder_assembly
_atom_site_disorder_group
Hg1 Hg 0.648427(12) -0.7500 0.28478(3) 0.02448(11) Uani 1 2 d S . .
Se1 Se 0.50760(3) -0.2500 0.05515(8) 0.02228(18) Uani 1 2 d S . .
Cl1 Cl 0.58974(8) -0.7500 0.5230(2) 0.0295(4) Uani 1 2 d S . .
Cl2 Cl 0.76358(8) -0.7500 0.2708(2) 0.0337(5) Uani 1 2 d S . .
S1 S 0.74177(8) -0.2500 0.2886(2) 0.0307(4) Uani 1 2 d S . .
O1 O 0.8021(2) -0.2500 0.3831(6) 0.0304(12) Uani 1 2 d S . .
C6 C 0.7515(3) -0.1187(5) 0.1592(6) 0.0365(14) Uani 1 1 d . . .
H6A H 0.7486 -0.0362 0.2145 0.055 Uiso 1 1 calc R . .
H6B H 0.7182 -0.1225 0.0816 0.055 Uiso 1 1 calc R . .
H6C H 0.7932 -0.1251 0.1104 0.055 Uiso 1 1 calc R . .
N1 N 0.61758(18) -0.5653(4) 0.1545(5) 0.0228(9) Uani 1 1 d . . .
N2 N 0.62135(19) -0.5608(4) 0.0004(5) 0.0228(10) Uani 1 1 d . . .
H2 H 0.643(2) -0.613(5) -0.048(6) 0.023(15) Uiso 1 1 d . . .
C1 C 0.5897(2) -0.4597(5) -0.0584(5) 0.0212(11) Uani 1 1 d . . .
C2 C 0.5860(2) -0.4361(5) -0.2256(5) 0.0269(12) Uani 1 1 d . . .
H2A H 0.6239 -0.3885 -0.2588 0.040 Uiso 1 1 calc R . .
H2B H 0.5480 -0.3847 -0.2486 0.040 Uiso 1 1 calc R . .
H2C H 0.5837 -0.5194 -0.2791 0.040 Uiso 1 1 calc R . .
C3 C 0.5644(2) -0.3934(4) 0.0644(5) 0.0198(11) Uani 1 1 d . . .
C4 C 0.5828(2) -0.4623(5) 0.1947(5) 0.0210(11) Uani 1 1 d . . .
C5 C 0.5692(2) -0.4330(5) 0.3577(5) 0.0265(12) Uani 1 1 d . . .
H5A H 0.6049 -0.3849 0.4016 0.040 Uiso 1 1 calc R . .
H5B H 0.5632 -0.5145 0.4135 0.040 Uiso 1 1 calc R . .
H5C H 0.5305 -0.3804 0.3649 0.040 Uiso 1 1 calc R . .

loop_
_atom_site_aniso_label
_atom_site_aniso_U_11
_atom_site_aniso_U_22
_atom_site_aniso_U_33
_atom_site_aniso_U_23
_atom_site_aniso_U_13
_atom_site_aniso_U_12
Hg1 0.02576(15) 0.01978(16) 0.0279(2) 0.000 0.00151(12) 0.000
Se1 0.0218(3) 0.0195(4) 0.0255(4) 0.000 -0.0021(3) 0.000
Cl1 0.0362(10) 0.0227(10) 0.0297(12) 0.000 0.0077(8) 0.000
Cl2 0.0240(9) 0.0328(11) 0.0444(13) 0.000 0.0026(8) 0.000
S1 0.0256(9) 0.0360(11) 0.0305(12) 0.000 -0.0037(8) 0.000
O1 0.035(3) 0.024(3) 0.032(3) 0.000 -0.011(2) 0.000
C6 0.041(3) 0.029(3) 0.040(4) -0.001(3) -0.008(3) 0.009(3)
N1 0.030(2) 0.021(2) 0.018(3) -0.0013(19) 0.0017(18) -0.0024(18)
N2 0.028(2) 0.018(2) 0.023(3) -0.004(2) 0.003(2) 0.0002(19)
C1 0.024(2) 0.017(3) 0.023(3) -0.003(2) 0.001(2) -0.005(2)
C2 0.032(3) 0.026(3) 0.023(3) -0.001(2) -0.001(2) -0.005(2)
C3 0.025(2) 0.013(2) 0.022(3) 0.004(2) -0.003(2) -0.006(2)
C4 0.020(2) 0.019(3) 0.024(3) -0.004(2) 0.001(2) -0.004(2)
C5 0.032(3) 0.025(3) 0.022(3) 0.000(2) 0.001(2) 0.004(2)

loop_
_atom_type_symbol
_atom_type_description
_atom_type_scat_dispersion_real
_atom_type_scat_dispersion_imag
_atom_type_scat_source
C C 0.0033 0.0016 'International Tables Vol C Tables 4.2.6.8 and 6.1.1.4'
H H 0.0000 0.0000 'International Tables Vol C Tables 4.2.6.8 and 6.1.1.4'
N N 0.0061 0.0033 'International Tables Vol C Tables 4.2.6.8 and 6.1.1.4'
O O 0.0106 0.0060 'International Tables Vol C Tables 4.2.6.8 and 6.1.1.4'
S S 0.1246 0.1234 'International Tables Vol C Tables 4.2.6.8 and 6.1.1.4'
Cl Cl 0.1484 0.1585 'International Tables Vol C Tables 4.2.6.8 and 6.1.1.4'
Se Se -0.0929 2.2259 'International Tables Vol C Tables 4.2.6.8 and 6.1.1.4'
Hg Hg -2.3894 9.2266 'International Tables Vol C Tables 4.2.6.8 and 6.1.1.4'

loop_
_geom_angle_atom_site_label_1
_geom_angle_atom_site_label_2
_geom_angle_atom_site_label_3
_geom_angle
_geom_angle_site_symmetry_1
_geom_angle_site_symmetry_3
_geom_angle_publ_flag
N1 Hg1 N1 110.6(2) . 8_545 ?
N1 Hg1 Cl2 104.80(10) . . ?
N1 Hg1 Cl2 104.80(10) 8_545 . ?
N1 Hg1 Cl1 106.50(10) . . ?
N1 Hg1 Cl1 106.50(10) 8_545 . ?
Cl2 Hg1 Cl1 123.44(7) . . ?
C3 Se1 C3 101.8(3) 8 . ?
O1 S1 C6 104.7(2) . 8 ?
O1 S1 C6 104.7(2) . . ?
C6 S1 C6 98.9(4) 8 . ?
S1 C6 H6A 109.5 . . ?
S1 C6 H6B 109.5 . . ?
H6A C6 H6B 109.5 . . ?
S1 C6 H6C 109.5 . . ?
H6A C6 H6C 109.5 . . ?
H6B C6 H6C 109.5 . . ?
C4 N1 N2 105.6(4) . . ?
C4 N1 Hg1 132.5(3) . . ?
N2 N1 Hg1 120.4(3) . . ?
C1 N2 N1 112.5(4) . . ?
C1 N2 H2 126(4) . . ?
N1 N2 H2 122(4) . . ?
N2 C1 C3 105.8(4) . . ?
N2 C1 C2 122.2(4) . . ?
C3 C1 C2 132.0(5) . . ?
C1 C2 H2A 109.5 . . ?
C1 C2 H2B 109.5 . . ?
H2A C2 H2B 109.5 . . ?
C1 C2 H2C 109.5 . . ?
H2A C2 H2C 109.5 . . ?
H2B C2 H2C 109.5 . . ?
C1 C3 C4 106.4(4) . . ?
C1 C3 Se1 126.2(4) . . ?
C4 C3 Se1 127.0(4) . . ?
N1 C4 C3 109.7(4) . . ?
N1 C4 C5 121.3(4) . . ?
C3 C4 C5 129.0(4) . . ?
C4 C5 H5A 109.5 . . ?
C4 C5 H5B 109.5 . . ?
H5A C5 H5B 109.5 . . ?
C4 C5 H5C 109.5 . . ?
H5A C5 H5C 109.5 . . ?
H5B C5 H5C 109.5 . . ?

loop_
_geom_bond_atom_site_label_1
_geom_bond_atom_site_label_2
_geom_bond_distance
_geom_bond_site_symmetry_2
_geom_bond_publ_flag
Hg1 N1 2.313(4) . ?
Hg1 N1 2.313(4) 8_545 ?
Hg1 Cl2 2.4285(17) . ?
Hg1 Cl1 2.4332(18) . ?
Se1 C3 1.902(5) 8 ?
Se1 C3 1.902(5) . ?
S1 O1 1.519(5) . ?
S1 C6 1.779(6) 8 ?
S1 C6 1.779(6) . ?
C6 H6A 0.9800 . ?
C6 H6B 0.9800 . ?
C6 H6C 0.9800 . ?
N1 C4 1.336(6) . ?
N1 N2 1.360(6) . ?
N2 C1 1.340(6) . ?
N2 H2 0.83(5) . ?
C1 C3 1.384(7) . ?
C1 C2 1.492(7) . ?
C2 H2A 0.9800 . ?
C2 H2B 0.9800 . ?
C2 H2C 0.9800 . ?
C3 C4 1.403(7) . ?
C4 C5 1.493(7) . ?
C5 H5A 0.9800 . ?
C5 H5B 0.9800 . ?
C5 H5C 0.9800 . ?

loop_
_geom_hbond_atom_site_label_D
_geom_hbond_atom_site_label_H
_geom_hbond_atom_site_label_A
_geom_hbond_distance_DH
_geom_hbond_distance_HA
_geom_hbond_distance_DA
_geom_hbond_angle_DHA
_geom_hbond_site_symmetry_A
N2 H2 O1 0.83(5) 1.91(5) 2.730(5) 167(5) 2_644
